data_7030731
loop_
_publ_author_name
'Welch, Gregory C.'
'Prieto, Roberto'
'Dureen, Meghan A.'
'Lough, Alan J.'
'Labeodan, Oijsamola A.'
'H\"oltrichter-R\"ossmann, Thorsten'
'Stephan, Douglas W.'

_publ_section_title
;
 Reactions of phosphines with electron deficient boranes
;
_journal_coden_ASTM DTARAF
_journal_issue 9
_journal_name_full 'Dalton Transactions'
_journal_page_first 1559
_journal_page_last 1570
_journal_paper_doi 10.1039/b814486a
_journal_year 2009
_chemical_formula_sum 'C42 H20 B Br F15 P'
_chemical_formula_weight 931.27
_space_group_IT_number 2
_symmetry_cell_setting triclinic
_symmetry_space_group_name_Hall '-P 1'
_symmetry_space_group_name_H-M 'P -1'
_atom_sites_solution_hydrogens geom
_atom_sites_solution_primary direct
_atom_sites_solution_secondary difmap
_audit_creation_method SHELXL-97
_cell_angle_alpha 68.326(2)
_cell_angle_beta 65.310(2)
_cell_angle_gamma 72.050(2)
_cell_formula_units_Z 2
_cell_length_a 12.9407(16)
_cell_length_b 13.0760(16)
_cell_length_c 13.2779(16)
_cell_measurement_reflns_used 7351
_cell_measurement_temperature 296(2)
_cell_measurement_theta_max 26.59
_cell_measurement_theta_min 2.22
_cell_volume 1865.3(4)
_computing_cell_refinement 'Bruker SMART'
_computing_data_collection 'Bruker SMART'
_computing_data_reduction 'Bruker SAINT'
_computing_molecular_graphics 'Bruker SHELXTL'
_computing_publication_material 'Bruker SHELXTL'
_computing_structure_refinement 'SHELXL-97 (Sheldrick, 1997)'
_computing_structure_solution 'Bruker SHELXTL'
_diffrn_ambient_temperature 296(2)
_diffrn_measured_fraction_theta_full 0.996
_diffrn_measured_fraction_theta_max 0.996
_diffrn_radiation_monochromator graphite
_diffrn_radiation_source 'fine-focus sealed tube'
_diffrn_radiation_type MoK\a
_diffrn_radiation_wavelength 0.71073
_diffrn_reflns_av_R_equivalents 0.0210
_diffrn_reflns_av_sigmaI/netI 0.0225
_diffrn_reflns_limit_h_max 15
_diffrn_reflns_limit_h_min -15
_diffrn_reflns_limit_k_max 15
_diffrn_reflns_limit_k_min -15
_diffrn_reflns_limit_l_max 15
_diffrn_reflns_limit_l_min -15
_diffrn_reflns_number 18019
_diffrn_reflns_theta_full 25.00
_diffrn_reflns_theta_max 25.00
_diffrn_reflns_theta_min 1.70
_exptl_absorpt_coefficient_mu 1.253
_exptl_absorpt_correction_T_max 0.606
_exptl_absorpt_correction_T_min 0.422
_exptl_absorpt_correction_type multi-scan
_exptl_crystal_colour Colorless
_exptl_crystal_density_diffrn 1.658
_exptl_crystal_density_method 'not measured'
_exptl_crystal_description Block
_exptl_crystal_F_000 924
_exptl_crystal_size_max 0.80
_exptl_crystal_size_mid 0.60
_exptl_crystal_size_min 0.40
_refine_diff_density_max 0.417
_refine_diff_density_min -0.961
_refine_diff_density_rms 0.052
_refine_ls_extinction_method none
_refine_ls_goodness_of_fit_ref 0.957
_refine_ls_hydrogen_treatment constr
_refine_ls_matrix_type full
_refine_ls_number_parameters 541
_refine_ls_number_reflns 6552
_refine_ls_number_restraints 0
_refine_ls_restrained_S_all 0.957
_refine_ls_R_factor_all 0.0588
_refine_ls_R_factor_gt 0.0448
_refine_ls_shift/su_max 0.001
_refine_ls_shift/su_mean 0.000
_refine_ls_structure_factor_coef Fsqd
_refine_ls_weighting_details 'calc w=1/[\s^2^(Fo^2^)+(0.0631P)^2^+1.8249P] where P=(Fo^2^+2Fc^2^)/3'
_refine_ls_weighting_scheme calc
_refine_ls_wR_factor_gt 0.1185
_refine_ls_wR_factor_ref 0.1296
_reflns_number_gt 5088
_reflns_number_total 6552
_reflns_threshold_expression >2sigma(I)
_cod_duplicate_entry 7000573
_cod_data_source_file b814486a.txt
_cod_data_source_block Ph3P-C6F4-BF(C6F5)2.C6H5Br
_cod_original_sg_symbol_H-M P-1
_cod_database_code 7030731

loop_
_symmetry_equiv_pos_as_xyz
'x, y, z'
'-x, -y, -z'

loop_
_atom_site_label
_atom_site_type_symbol
_atom_site_fract_x
_atom_site_fract_y
_atom_site_fract_z
_atom_site_U_iso_or_equiv
_atom_site_adp_type
_atom_site_occupancy
_atom_site_symmetry_multiplicity
_atom_site_calc_flag
_atom_site_refinement_flags
Br1 Br 0.81052(5) 0.14917(5) 0.45965(5) 0.1146(2) Uani 1 1 d .
P1 P 0.80513(6) 0.71893(6) -0.10507(6) 0.04103(18) Uani 1 1 d .
B1 B 0.5100(3) 0.3533(3) 0.2620(3) 0.0454(7) Uani 1 1 d .
F1 F 0.41333(15) 0.37952(15) 0.22588(15) 0.0592(5) Uani 1 1 d .
F2 F 0.57176(18) 0.12779(15) 0.43227(16) 0.0689(5) Uani 1 1 d .
F3 F 0.6725(2) -0.06300(17) 0.3799(2) 0.0949(7) Uani 1 1 d .
F4 F 0.7364(2) -0.0740(2) 0.1602(3) 0.1091(9) Uani 1 1 d .
F5 F 0.7034(2) 0.1151(2) -0.0074(2) 0.1009(8) Uani 1 1 d .
F6 F 0.6053(2) 0.31024(18) 0.04263(17) 0.0824(6) Uani 1 1 d .
F7 F 0.63608(17) 0.39392(18) 0.38263(17) 0.0725(5) Uani 1 1 d .
F8 F 0.5659(2) 0.3739(2) 0.6067(2) 0.0878(7) Uani 1 1 d .
F9 F 0.3547(2) 0.3232(2) 0.74839(18) 0.0965(8) Uani 1 1 d .
F10 F 0.21479(18) 0.2917(2) 0.66065(18) 0.0843(6) Uani 1 1 d .
F11 F 0.28617(17) 0.30176(19) 0.44064(17) 0.0750(6) Uani 1 1 d .
F12 F 0.42199(13) 0.59319(14) 0.18563(15) 0.0564(4) Uani 1 1 d .
F13 F 0.53898(14) 0.74945(13) 0.03483(16) 0.0575(4) Uani 1 1 d .
F14 F 0.88721(13) 0.48759(14) 0.01428(15) 0.0554(4) Uani 1 1 d .
F15 F 0.77068(14) 0.33113(13) 0.16620(16) 0.0594(5) Uani 1 1 d .
C1 C 0.5805(2) 0.2300(2) 0.2398(2) 0.0469(6) Uani 1 1 d .
C2 C 0.6030(3) 0.1312(3) 0.3206(3) 0.0520(7) Uani 1 1 d .
C3 C 0.6556(3) 0.0299(3) 0.2958(3) 0.0631(8) Uani 1 1 d .
C4 C 0.6885(3) 0.0245(3) 0.1856(4) 0.0706(10) Uani 1 1 d .
C5 C 0.6697(3) 0.1195(3) 0.1022(3) 0.0680(9) Uani 1 1 d .
C6 C 0.6179(3) 0.2190(3) 0.1298(3) 0.0580(8) Uani 1 1 d .
C7 C 0.4649(2) 0.3505(2) 0.3979(2) 0.0451(6) Uani 1 1 d .
C8 C 0.5302(3) 0.3677(2) 0.4484(3) 0.0522(7) Uani 1 1 d .
C9 C 0.4961(3) 0.3583(3) 0.5636(3) 0.0615(8) Uani 1 1 d .
C10 C 0.3897(3) 0.3327(3) 0.6352(3) 0.0643(9) Uani 1 1 d .
C11 C 0.3198(3) 0.3172(3) 0.5909(3) 0.0602(8) Uani 1 1 d .
C12 C 0.3581(3) 0.3249(2) 0.4754(3) 0.0509(7) Uani 1 1 d .
C13 C 0.5889(2) 0.4514(2) 0.1782(2) 0.0419(6) Uani 1 1 d .
C14 C 0.5372(2) 0.5619(2) 0.1418(2) 0.0424(6) Uani 1 1 d .
C15 C 0.5983(2) 0.6453(2) 0.0622(2) 0.0414(6) Uani 1 1 d .
C16 C 0.7178(2) 0.6237(2) 0.0132(2) 0.0402(6) Uani 1 1 d .
C17 C 0.7708(2) 0.5144(2) 0.0540(2) 0.0428(6) Uani 1 1 d .
C18 C 0.7085(2) 0.4332(2) 0.1332(2) 0.0438(6) Uani 1 1 d .
C19 C 0.7178(2) 0.8415(2) -0.1677(2) 0.0465(6) Uani 1 1 d .
C20 C 0.6716(3) 0.9300(3) -0.1182(3) 0.0621(8) Uani 1 1 d .
H20A H 0.6860 0.9257 -0.0536 0.075 Uiso 1 1 calc R
C21 C 0.6042(3) 1.0241(3) -0.1658(4) 0.0753(11) Uani 1 1 d .
H21A H 0.5717 1.0831 -0.1325 0.090 Uiso 1 1 calc R
C22 C 0.5848(3) 1.0309(3) -0.2622(4) 0.0748(11) Uani 1 1 d .
H22A H 0.5396 1.0948 -0.2940 0.090 Uiso 1 1 calc R
C23 C 0.6308(3) 0.9455(3) -0.3116(3) 0.0675(9) Uani 1 1 d .
H23A H 0.6175 0.9517 -0.3774 0.081 Uiso 1 1 calc R
C24 C 0.6970(3) 0.8494(3) -0.2650(3) 0.0536(7) Uani 1 1 d .
H24A H 0.7275 0.7905 -0.2984 0.064 Uiso 1 1 calc R
C25 C 0.8917(2) 0.7639(2) -0.0589(2) 0.0465(6) Uani 1 1 d .
C26 C 0.9451(3) 0.8555(3) -0.1327(3) 0.0664(9) Uani 1 1 d .
H26A H 0.9334 0.8934 -0.2028 0.080 Uiso 1 1 calc R
C27 C 1.0152(3) 0.8892(3) -0.1010(4) 0.0782(11) Uani 1 1 d .
H27A H 1.0511 0.9500 -0.1500 0.094 Uiso 1 1 calc R
C28 C 1.0320(3) 0.8341(4) 0.0018(4) 0.0744(10) Uani 1 1 d .
H28A H 1.0791 0.8577 0.0227 0.089 Uiso 1 1 calc R
C29 C 0.9801(3) 0.7440(3) 0.0746(3) 0.0666(9) Uani 1 1 d .
H29A H 0.9927 0.7064 0.1443 0.080 Uiso 1 1 calc R
C30 C 0.9091(3) 0.7090(3) 0.0451(3) 0.0522(7) Uani 1 1 d .
H30A H 0.8731 0.6484 0.0951 0.063 Uiso 1 1 calc R
C31 C 0.8949(2) 0.6418(2) -0.2082(2) 0.0439(6) Uani 1 1 d .
C32 C 0.8434(3) 0.5843(3) -0.2390(3) 0.0573(8) Uani 1 1 d .
H32A H 0.7640 0.5857 -0.2060 0.069 Uiso 1 1 calc R
C33 C 0.9112(4) 0.5251(3) -0.3190(3) 0.0710(10) Uani 1 1 d .
H33A H 0.8773 0.4871 -0.3405 0.085 Uiso 1 1 calc R
C34 C 1.0283(4) 0.5220(3) -0.3668(3) 0.0754(11) Uani 1 1 d .
H34A H 1.0732 0.4828 -0.4214 0.091 Uiso 1 1 calc R
C35 C 1.0796(3) 0.5761(3) -0.3347(3) 0.0709(10) Uani 1 1 d .
H35A H 1.1594 0.5721 -0.3663 0.085 Uiso 1 1 calc R
C36 C 1.0137(3) 0.6369(3) -0.2555(3) 0.0561(8) Uani 1 1 d .
H36A H 1.0486 0.6741 -0.2343 0.067 Uiso 1 1 calc R
C100 C 0.8854(4) 0.1669(4) 0.5461(4) 0.0851(12) Uani 1 1 d .
C101 C 1.0031(4) 0.1401(4) 0.5136(4) 0.0891(12) Uani 1 1 d .
H10A H 1.0465 0.1115 0.4506 0.107 Uiso 1 1 calc R
C102 C 1.0559(5) 0.1560(5) 0.5754(5) 0.1103(16) Uani 1 1 d .
H10B H 1.1361 0.1384 0.5537 0.132 Uiso 1 1 calc R
C103 C 0.9940(7) 0.1966(6) 0.6670(6) 0.127(2) Uani 1 1 d .
H10C H 1.0322 0.2064 0.7077 0.153 Uiso 1 1 calc R
C104 C 0.8762(7) 0.2239(6) 0.7014(5) 0.131(2) Uani 1 1 d .
H10D H 0.8345 0.2522 0.7649 0.157 Uiso 1 1 calc R
C105 C 0.8199(5) 0.2091(5) 0.6414(5) 0.1113(17) Uani 1 1 d .
H10E H 0.7397 0.2268 0.6638 0.134 Uiso 1 1 calc R

loop_
_atom_site_aniso_label
_atom_site_aniso_U_11
_atom_site_aniso_U_22
_atom_site_aniso_U_33
_atom_site_aniso_U_23
_atom_site_aniso_U_13
_atom_site_aniso_U_12
Br1 0.1115(4) 0.1108(4) 0.1326(5) 0.0041(3) -0.0663(4) -0.0471(3)
P1 0.0403(4) 0.0393(4) 0.0439(4) -0.0104(3) -0.0135(3) -0.0104(3)
B1 0.0442(17) 0.0459(17) 0.0488(18) -0.0061(14) -0.0208(14) -0.0137(14)
F1 0.0514(10) 0.0664(11) 0.0651(11) -0.0036(9) -0.0293(8) -0.0225(8)
F2 0.0923(14) 0.0529(11) 0.0546(11) -0.0070(8) -0.0314(10) -0.0053(10)
F3 0.1118(18) 0.0516(12) 0.1062(18) -0.0135(12) -0.0454(15) 0.0060(12)
F4 0.113(2) 0.0810(16) 0.130(2) -0.0641(16) -0.0278(17) 0.0086(14)
F5 0.122(2) 0.119(2) 0.0750(15) -0.0551(14) -0.0138(14) -0.0327(16)
F6 0.1296(19) 0.0775(14) 0.0507(11) -0.0077(10) -0.0366(12) -0.0374(13)
F7 0.0631(12) 0.0988(15) 0.0685(12) -0.0141(11) -0.0293(10) -0.0336(11)
F8 0.1131(18) 0.0990(17) 0.0826(15) -0.0285(13) -0.0557(14) -0.0254(14)
F9 0.124(2) 0.1123(19) 0.0550(12) -0.0362(12) -0.0193(12) -0.0237(15)
F10 0.0657(13) 0.0977(16) 0.0630(12) -0.0207(11) 0.0026(10) -0.0166(11)
F11 0.0598(11) 0.1075(16) 0.0632(12) -0.0139(11) -0.0175(9) -0.0401(11)
F12 0.0356(8) 0.0562(10) 0.0623(10) -0.0115(8) -0.0086(7) -0.0062(7)
F13 0.0456(9) 0.0386(9) 0.0726(11) -0.0093(8) -0.0153(8) -0.0013(7)
F14 0.0348(8) 0.0495(9) 0.0701(11) -0.0096(8) -0.0152(8) -0.0050(7)
F15 0.0482(9) 0.0398(9) 0.0819(12) -0.0016(8) -0.0300(9) -0.0052(7)
C1 0.0465(15) 0.0495(16) 0.0498(16) -0.0113(13) -0.0158(13) -0.0196(13)
C2 0.0502(17) 0.0515(17) 0.0568(18) -0.0131(14) -0.0191(14) -0.0139(13)
C3 0.061(2) 0.0495(18) 0.077(2) -0.0149(17) -0.0246(17) -0.0085(15)
C4 0.060(2) 0.064(2) 0.090(3) -0.040(2) -0.0147(19) -0.0074(17)
C5 0.066(2) 0.085(3) 0.065(2) -0.038(2) -0.0099(17) -0.0262(19)
C6 0.068(2) 0.061(2) 0.0541(18) -0.0143(16) -0.0198(15) -0.0271(16)
C7 0.0482(16) 0.0380(14) 0.0500(16) -0.0098(12) -0.0201(13) -0.0075(12)
C8 0.0553(18) 0.0475(16) 0.0573(18) -0.0116(14) -0.0235(15) -0.0120(13)
C9 0.079(2) 0.0536(19) 0.066(2) -0.0210(16) -0.0377(19) -0.0079(16)
C10 0.084(2) 0.0560(19) 0.0496(18) -0.0205(15) -0.0182(17) -0.0073(17)
C11 0.0586(19) 0.0532(18) 0.0562(19) -0.0158(15) -0.0102(16) -0.0065(15)
C12 0.0510(17) 0.0474(16) 0.0531(18) -0.0114(13) -0.0189(14) -0.0091(13)
C13 0.0425(15) 0.0432(15) 0.0423(14) -0.0085(12) -0.0180(12) -0.0103(12)
C14 0.0356(14) 0.0476(15) 0.0435(15) -0.0131(12) -0.0126(11) -0.0076(11)
C15 0.0421(14) 0.0351(14) 0.0464(15) -0.0115(11) -0.0172(12) -0.0032(11)
C16 0.0395(14) 0.0388(14) 0.0431(14) -0.0107(11) -0.0141(11) -0.0093(11)
C17 0.0361(14) 0.0438(15) 0.0493(15) -0.0136(12) -0.0154(12) -0.0064(11)
C18 0.0434(15) 0.0365(14) 0.0527(16) -0.0085(12) -0.0232(13) -0.0042(11)
C19 0.0439(15) 0.0397(15) 0.0496(16) -0.0067(12) -0.0132(12) -0.0102(12)
C20 0.069(2) 0.0473(18) 0.067(2) -0.0182(15) -0.0208(17) -0.0075(15)
C21 0.074(2) 0.0437(18) 0.095(3) -0.0215(19) -0.022(2) -0.0011(16)
C22 0.061(2) 0.048(2) 0.097(3) 0.0042(19) -0.034(2) -0.0073(16)
C23 0.063(2) 0.066(2) 0.069(2) 0.0035(18) -0.0331(18) -0.0177(17)
C24 0.0515(17) 0.0524(17) 0.0564(18) -0.0098(14) -0.0207(14) -0.0121(14)
C25 0.0442(15) 0.0484(16) 0.0515(16) -0.0177(13) -0.0140(13) -0.0131(12)
C26 0.075(2) 0.067(2) 0.066(2) -0.0088(17) -0.0257(18) -0.0328(18)
C27 0.079(3) 0.082(3) 0.088(3) -0.022(2) -0.022(2) -0.045(2)
C28 0.060(2) 0.097(3) 0.089(3) -0.045(2) -0.023(2) -0.025(2)
C29 0.060(2) 0.087(3) 0.067(2) -0.0349(19) -0.0236(17) -0.0121(18)
C30 0.0493(16) 0.0585(18) 0.0531(17) -0.0215(14) -0.0155(14) -0.0113(14)
C31 0.0425(15) 0.0447(15) 0.0428(15) -0.0119(12) -0.0146(12) -0.0060(12)
C32 0.0516(17) 0.0596(19) 0.068(2) -0.0263(16) -0.0252(15) -0.0027(14)
C33 0.087(3) 0.068(2) 0.074(2) -0.0350(19) -0.040(2) 0.0018(19)
C34 0.076(3) 0.078(3) 0.062(2) -0.0336(19) -0.0208(19) 0.012(2)
C35 0.0498(19) 0.078(2) 0.067(2) -0.0242(19) -0.0086(16) 0.0000(17)
C36 0.0468(17) 0.0585(19) 0.0571(18) -0.0142(15) -0.0136(14) -0.0102(14)
C100 0.081(3) 0.075(3) 0.091(3) 0.003(2) -0.033(2) -0.030(2)
C101 0.074(3) 0.100(3) 0.091(3) -0.019(2) -0.030(2) -0.020(2)
C102 0.096(4) 0.136(5) 0.110(4) -0.024(4) -0.044(3) -0.037(3)
C103 0.157(6) 0.149(5) 0.102(4) -0.026(4) -0.045(4) -0.073(5)
C104 0.160(6) 0.138(5) 0.099(4) -0.036(4) -0.018(4) -0.066(5)
C105 0.084(3) 0.105(4) 0.114(4) -0.021(3) -0.007(3) -0.027(3)

loop_
_atom_type_symbol
_atom_type_description
_atom_type_scat_dispersion_real
_atom_type_scat_dispersion_imag
_atom_type_scat_source
C C 0.0033 0.0016 'International Tables Vol C Tables 4.2.6.8 and 6.1.1.4'
H H 0.0000 0.0000 'International Tables Vol C Tables 4.2.6.8 and 6.1.1.4'
B B 0.0013 0.0007 'International Tables Vol C Tables 4.2.6.8 and 6.1.1.4'
F F 0.0171 0.0103 'International Tables Vol C Tables 4.2.6.8 and 6.1.1.4'
P P 0.1023 0.0942 'International Tables Vol C Tables 4.2.6.8 and 6.1.1.4'
Br Br -0.2901 2.4595 'International Tables Vol C Tables 4.2.6.8 and 6.1.1.4'

loop_
_geom_angle_atom_site_label_1
_geom_angle_atom_site_label_2
_geom_angle_atom_site_label_3
_geom_angle
C31 P1 C19 110.42(13)
C31 P1 C25 110.73(13)
C19 P1 C25 107.74(13)
C31 P1 C16 105.26(13)
C19 P1 C16 111.55(13)
C25 P1 C16 111.16(13)
F1 B1 C7 109.7(2)
F1 B1 C13 106.8(2)
C7 B1 C13 111.3(2)
F1 B1 C1 105.1(2)
C7 B1 C1 112.5(2)
C13 B1 C1 111.1(2)
C6 C1 C2 113.6(3)
C6 C1 B1 118.5(3)
C2 C1 B1 127.7(3)
F2 C2 C3 115.1(3)
F2 C2 C1 121.0(3)
C3 C2 C1 123.9(3)
F3 C3 C4 120.3(3)
F3 C3 C2 120.2(3)
C4 C3 C2 119.5(3)
F4 C4 C5 120.3(4)
F4 C4 C3 120.5(4)
C5 C4 C3 119.2(3)
F5 C5 C4 119.6(3)
F5 C5 C6 120.6(4)
C4 C5 C6 119.8(3)
F6 C6 C5 116.7(3)
F6 C6 C1 119.3(3)
C5 C6 C1 124.0(3)
C8 C7 C12 113.3(3)
C8 C7 B1 124.1(3)
C12 C7 B1 122.6(2)
F7 C8 C9 116.0(3)
F7 C8 C7 119.6(3)
C9 C8 C7 124.5(3)
F8 C9 C10 119.8(3)
F8 C9 C8 120.9(3)
C10 C9 C8 119.2(3)
F9 C10 C11 120.5(3)
F9 C10 C9 120.1(3)
C11 C10 C9 119.4(3)
F10 C11 C10 120.0(3)
F10 C11 C12 120.3(3)
C10 C11 C12 119.7(3)
F11 C12 C11 115.5(3)
F11 C12 C7 120.5(3)
C11 C12 C7 123.9(3)
C18 C13 C14 113.7(2)
C18 C13 B1 125.2(2)
C14 C13 B1 121.0(2)
F12 C14 C15 116.3(2)
F12 C14 C13 120.1(2)
C15 C14 C13 123.6(2)
F13 C15 C14 118.2(2)
F13 C15 C16 120.2(2)
C14 C15 C16 121.6(2)
C15 C16 C17 115.1(2)
C15 C16 P1 125.8(2)
C17 C16 P1 118.8(2)
F14 C17 C18 118.9(2)
F14 C17 C16 119.0(2)
C18 C17 C16 122.2(2)
F15 C18 C17 116.1(2)
F15 C18 C13 120.3(2)
C17 C18 C13 123.6(2)
C24 C19 C20 119.9(3)
C24 C19 P1 121.0(2)
C20 C19 P1 119.1(2)
C21 C20 C19 119.3(3)
C21 C20 H20A 120.3
C19 C20 H20A 120.3
C22 C21 C20 120.2(3)
C22 C21 H21A 119.9
C20 C21 H21A 119.9
C23 C22 C21 120.8(3)
C23 C22 H22A 119.6
C21 C22 H22A 119.6
C22 C23 C24 120.5(4)
C22 C23 H23A 119.7
C24 C23 H23A 119.7
C23 C24 C19 119.4(3)
C23 C24 H24A 120.3
C19 C24 H24A 120.3
C30 C25 C26 119.6(3)
C30 C25 P1 122.0(2)
C26 C25 P1 118.4(2)
C27 C26 C25 119.5(3)
C27 C26 H26A 120.3
C25 C26 H26A 120.3
C28 C27 C26 120.3(3)
C28 C27 H27A 119.8
C26 C27 H27A 119.8
C27 C28 C29 120.5(3)
C27 C28 H28A 119.7
C29 C28 H28A 119.7
C28 C29 C30 120.2(3)
C28 C29 H29A 119.9
C30 C29 H29A 119.9
C25 C30 C29 119.8(3)
C25 C30 H30A 120.1
C29 C30 H30A 120.1
C36 C31 C32 120.1(3)
C36 C31 P1 121.3(2)
C32 C31 P1 118.7(2)
C33 C32 C31 119.3(3)
C33 C32 H32A 120.3
C31 C32 H32A 120.3
C34 C33 C32 120.3(3)
C34 C33 H33A 119.8
C32 C33 H33A 119.8
C35 C34 C33 120.5(3)
C35 C34 H34A 119.8
C33 C34 H34A 119.8
C34 C35 C36 120.5(3)
C34 C35 H35A 119.8
C36 C35 H35A 119.8
C35 C36 C31 119.3(3)
C35 C36 H36A 120.3
C31 C36 H36A 120.3
C101 C100 C105 120.7(5)
C101 C100 Br1 119.5(4)
C105 C100 Br1 119.7(4)
C100 C101 C102 118.7(5)
C100 C101 H10A 120.6
C102 C101 H10A 120.6
C103 C102 C101 121.1(6)
C103 C102 H10B 119.4
C101 C102 H10B 119.4
C102 C103 C104 121.3(6)
C102 C103 H10C 119.4
C104 C103 H10C 119.4
C103 C104 C105 119.3(6)
C103 C104 H10D 120.3
C105 C104 H10D 120.3
C104 C105 C100 118.8(5)
C104 C105 H10E 120.6
C100 C105 H10E 120.6

loop_
_geom_bond_atom_site_label_1
_geom_bond_atom_site_label_2
_geom_bond_distance
Br1 C100 1.891(5)
P1 C31 1.793(3)
P1 C19 1.795(3)
P1 C25 1.795(3)
P1 C16 1.798(3)
B1 F1 1.424(4)
B1 C7 1.639(4)
B1 C13 1.652(4)
B1 C1 1.654(4)
F2 C2 1.351(4)
F3 C3 1.345(4)
F4 C4 1.345(4)
F5 C5 1.351(4)
F6 C6 1.344(4)
F7 C8 1.351(4)
F8 C9 1.348(4)
F9 C10 1.344(4)
F10 C11 1.348(4)
F11 C12 1.345(3)
F12 C14 1.343(3)
F13 C15 1.342(3)
F14 C17 1.348(3)
F15 C18 1.350(3)
C1 C6 1.382(4)
C1 C2 1.382(4)
C2 C3 1.381(5)
C3 C4 1.365(5)
C4 C5 1.361(6)
C5 C6 1.374(5)
C7 C8 1.384(4)
C7 C12 1.386(4)
C8 C9 1.372(5)
C9 C10 1.366(5)
C10 C11 1.360(5)
C11 C12 1.374(4)
C13 C18 1.384(4)
C13 C14 1.388(4)
C14 C15 1.383(4)
C15 C16 1.385(4)
C16 C17 1.393(4)
C17 C18 1.370(4)
C19 C24 1.388(4)
C19 C20 1.392(4)
C20 C21 1.378(5)
C20 H20A 0.9300
C21 C22 1.370(6)
C21 H21A 0.9300
C22 C23 1.355(5)
C22 H22A 0.9300
C23 C24 1.379(5)
C23 H23A 0.9300
C24 H24A 0.9300
C25 C30 1.378(4)
C25 C26 1.397(4)
C26 C27 1.378(5)
C26 H26A 0.9300
C27 C28 1.362(6)
C27 H27A 0.9300
C28 C29 1.370(5)
C28 H28A 0.9300
C29 C30 1.379(4)
C29 H29A 0.9300
C30 H30A 0.9300
C31 C36 1.387(4)
C31 C32 1.393(4)
C32 C33 1.381(5)
C32 H32A 0.9300
C33 C34 1.370(6)
C33 H33A 0.9300
C34 C35 1.369(6)
C34 H34A 0.9300
C35 C36 1.384(5)
C35 H35A 0.9300
C36 H36A 0.9300
C100 C101 1.365(6)
C100 C105 1.398(7)
C101 C102 1.367(7)
C101 H10A 0.9300
C102 C103 1.343(8)
C102 H10B 0.9300
C103 C104 1.365(9)
C103 H10C 0.9300
C104 C105 1.374(8)
C104 H10D 0.9300
C105 H10E 0.9300

loop_
_geom_torsion_atom_site_label_1
_geom_torsion_atom_site_label_2
_geom_torsion_atom_site_label_3
_geom_torsion_atom_site_label_4
_geom_torsion
F1 B1 C1 C6 57.3(3)
C7 B1 C1 C6 176.6(2)
C13 B1 C1 C6 -57.9(3)
F1 B1 C1 C2 -119.2(3)
C7 B1 C1 C2 0.1(4)
C13 B1 C1 C2 125.7(3)
C6 C1 C2 F2 180.0(3)
B1 C1 C2 F2 -3.5(4)
C6 C1 C2 C3 -1.3(4)
B1 C1 C2 C3 175.3(3)
F2 C2 C3 F3 0.0(4)
C1 C2 C3 F3 -178.8(3)
F2 C2 C3 C4 178.9(3)
C1 C2 C3 C4 0.1(5)
F3 C3 C4 F4 1.2(5)
C2 C3 C4 F4 -177.7(3)
F3 C3 C4 C5 179.5(3)
C2 C3 C4 C5 0.6(5)
F4 C4 C5 F5 -2.5(5)
C3 C4 C5 F5 179.2(3)
F4 C4 C5 C6 178.2(3)
C3 C4 C5 C6 -0.1(5)
F5 C5 C6 F6 -1.4(5)
C4 C5 C6 F6 177.9(3)
F5 C5 C6 C1 179.5(3)
C4 C5 C6 C1 -1.2(5)
C2 C1 C6 F6 -177.3(3)
B1 C1 C6 F6 5.8(4)
C2 C1 C6 C5 1.8(5)
B1 C1 C6 C5 -175.1(3)
F1 B1 C7 C8 -155.8(3)
C13 B1 C7 C8 -37.8(4)
C1 B1 C7 C8 87.6(3)
F1 B1 C7 C12 27.4(4)
C13 B1 C7 C12 145.5(3)
C1 B1 C7 C12 -89.2(3)
C12 C7 C8 F7 -179.6(3)
B1 C7 C8 F7 3.3(4)
C12 C7 C8 C9 1.5(4)
B1 C7 C8 C9 -175.5(3)
F7 C8 C9 F8 -0.4(5)
C7 C8 C9 F8 178.5(3)
F7 C8 C9 C10 179.6(3)
C7 C8 C9 C10 -1.5(5)
F8 C9 C10 F9 0.1(5)
C8 C9 C10 F9 -180.0(3)
F8 C9 C10 C11 179.9(3)
C8 C9 C10 C11 -0.1(5)
F9 C10 C11 F10 -0.3(5)
C9 C10 C11 F10 179.9(3)
F9 C10 C11 C12 -178.6(3)
C9 C10 C11 C12 1.5(5)
F10 C11 C12 F11 -2.2(4)
C10 C11 C12 F11 176.1(3)
F10 C11 C12 C7 -179.9(3)
C10 C11 C12 C7 -1.5(5)
C8 C7 C12 F11 -177.5(3)
B1 C7 C12 F11 -0.4(4)
C8 C7 C12 C11 0.0(4)
B1 C7 C12 C11 177.1(3)
F1 B1 C13 C18 -139.9(3)
C7 B1 C13 C18 100.4(3)
C1 B1 C13 C18 -25.8(4)
F1 B1 C13 C14 36.8(4)
C7 B1 C13 C14 -82.9(3)
C1 B1 C13 C14 150.9(3)
C18 C13 C14 F12 -174.9(2)
B1 C13 C14 F12 8.1(4)
C18 C13 C14 C15 4.1(4)
B1 C13 C14 C15 -173.0(3)
F12 C14 C15 F13 -0.2(4)
C13 C14 C15 F13 -179.2(2)
F12 C14 C15 C16 178.4(2)
C13 C14 C15 C16 -0.6(4)
F13 C15 C16 C17 175.7(2)
C14 C15 C16 C17 -2.9(4)
F13 C15 C16 P1 -10.7(4)
C14 C15 C16 P1 170.7(2)
C31 P1 C16 C15 -127.9(2)
C19 P1 C16 C15 -8.1(3)
C25 P1 C16 C15 112.2(3)
C31 P1 C16 C17 45.5(2)
C19 P1 C16 C17 165.3(2)
C25 P1 C16 C17 -74.4(2)
C15 C16 C17 F14 -177.2(2)
P1 C16 C17 F14 8.7(3)
C15 C16 C17 C18 2.7(4)
P1 C16 C17 C18 -171.4(2)
F14 C17 C18 F15 0.5(4)
C16 C17 C18 F15 -179.4(2)
F14 C17 C18 C13 -179.0(3)
C16 C17 C18 C13 1.0(4)
C14 C13 C18 F15 176.1(2)
B1 C13 C18 F15 -7.0(4)
C14 C13 C18 C17 -4.3(4)
B1 C13 C18 C17 172.6(3)
C31 P1 C19 C24 20.1(3)
C25 P1 C19 C24 141.2(2)
C16 P1 C19 C24 -96.5(3)
C31 P1 C19 C20 -159.2(2)
C25 P1 C19 C20 -38.2(3)
C16 P1 C19 C20 84.1(3)
C24 C19 C20 C21 0.9(5)
P1 C19 C20 C21 -179.8(3)
C19 C20 C21 C22 -1.1(6)
C20 C21 C22 C23 0.4(6)
C21 C22 C23 C24 0.7(6)
C22 C23 C24 C19 -1.0(5)
C20 C19 C24 C23 0.2(5)
P1 C19 C24 C23 -179.2(2)
C31 P1 C25 C30 -101.1(3)
C19 P1 C25 C30 138.0(2)
C16 P1 C25 C30 15.5(3)
C31 P1 C25 C26 77.1(3)
C19 P1 C25 C26 -43.8(3)
C16 P1 C25 C26 -166.3(2)
C30 C25 C26 C27 0.4(5)
P1 C25 C26 C27 -177.8(3)
C25 C26 C27 C28 -0.2(6)
C26 C27 C28 C29 0.3(6)
C27 C28 C29 C30 -0.7(6)
C26 C25 C30 C29 -0.7(5)
P1 C25 C30 C29 177.4(2)
C28 C29 C30 C25 0.9(5)
C19 P1 C31 C36 109.7(3)
C25 P1 C31 C36 -9.5(3)
C16 P1 C31 C36 -129.7(2)
C19 P1 C31 C32 -71.5(3)
C25 P1 C31 C32 169.3(2)
C16 P1 C31 C32 49.0(3)
C36 C31 C32 C33 -1.7(5)
P1 C31 C32 C33 179.6(3)
C31 C32 C33 C34 0.7(5)
C32 C33 C34 C35 0.9(6)
C33 C34 C35 C36 -1.5(6)
C34 C35 C36 C31 0.5(5)
C32 C31 C36 C35 1.1(5)
P1 C31 C36 C35 179.9(3)
C105 C100 C101 C102 -0.5(7)
Br1 C100 C101 C102 178.4(4)
C100 C101 C102 C103 0.4(8)
C101 C102 C103 C104 -0.3(10)
C102 C103 C104 C105 0.2(10)
C103 C104 C105 C100 -0.3(9)
C101 C100 C105 C104 0.5(7)
Br1 C100 C105 C104 -178.4(4)
